data_7131551
loop_
_publ_author_name
'Eltester, M. Alexander'
'Gildenast, Hans'
'Rabatinov&#xe1;, Krist&#xed;na'
'P&#xfc;tz, Christopher'
'Cremer, Christopher'
'Lanzerath, Patrick'
'Schroers, Julian P.'
'Tauchert, Michael E.'

_publ_section_title
;
 Au &#x2192; M bonds promote catalytic alkyne hydrofunctionalisation.
;
_journal_issue 36
_journal_name_full 'Chemical communications (Cambridge, England)'
_journal_page_first 5459
_journal_page_last 5462
_journal_paper_doi 10.1039/d3cc01008b
_journal_volume 59
_journal_year 2023
_chemical_formula_moiety 'C44 H42 Ag Au N4 P2 S, 2(C2 F6 N O4 S2), C4 H10 O'
_chemical_formula_sum 'C52 H52 Ag Au F12 N6 O8 P2 S5'
_chemical_formula_weight 1644.07
_chemical_name_common 9
_space_group_crystal_system triclinic
_space_group_IT_number 2
_space_group_name_Hall '-P 1'
_space_group_name_H-M_alt 'P -1'
_atom_sites_solution_hydrogens geom
_atom_sites_solution_primary dual
_audit_creation_method SHELXL-2018/3
_audit_update_record
;
2023-02-27 deposited with the CCDC.	2023-04-12 downloaded from the CCDC.
;
_cell_angle_alpha 96.576(2)
_cell_angle_beta 108.838(2)
_cell_angle_gamma 107.971(2)
_cell_formula_units_Z 2
_cell_length_a 14.1986(13)
_cell_length_b 15.7612(15)
_cell_length_c 15.7808(15)
_cell_measurement_reflns_used 8378
_cell_measurement_temperature 100(2)
_cell_measurement_theta_max 25.57
_cell_measurement_theta_min 2.20
_cell_volume 3088.1(5)
_computing_cell_refinement SMART
_computing_data_collection 'SMART (Bruker, 2001)'
_computing_data_reduction 'SAINT-PLUS (Bruker, 2009)'
_computing_molecular_graphics 'PLATON (Spek, 2009)'
_computing_publication_material SHELXL2018
_computing_structure_refinement 'SHELXL-2018/3 (Sheldrick, 2018)'
_computing_structure_solution 'SHELXT 2018/2 (Sheldrick, 2018)'
_diffrn_ambient_temperature 100(2)
_diffrn_measured_fraction_theta_full 1.000
_diffrn_measured_fraction_theta_max 0.946
_diffrn_measurement_device_type 'CCD area detector'
_diffrn_measurement_method 'omega scans'
_diffrn_radiation_type MoK\a
_diffrn_radiation_wavelength 0.71073
_diffrn_reflns_av_R_equivalents 0.0910
_diffrn_reflns_av_unetI/netI 0.0946
_diffrn_reflns_Laue_measured_fraction_full 1.000
_diffrn_reflns_Laue_measured_fraction_max 0.946
_diffrn_reflns_limit_h_max 20
_diffrn_reflns_limit_h_min -20
_diffrn_reflns_limit_k_max 22
_diffrn_reflns_limit_k_min -22
_diffrn_reflns_limit_l_max 22
_diffrn_reflns_limit_l_min -22
_diffrn_reflns_number 61181
_diffrn_reflns_point_group_measured_fraction_full 1.000
_diffrn_reflns_point_group_measured_fraction_max 0.946
_diffrn_reflns_theta_full 25.242
_diffrn_reflns_theta_max 30.873
_diffrn_reflns_theta_min 1.398
_exptl_absorpt_coefficient_mu 3.003
_exptl_absorpt_correction_T_max 0.7461
_exptl_absorpt_correction_T_min 0.4638
_exptl_absorpt_correction_type multi-scan
_exptl_absorpt_process_details SADABS
_exptl_crystal_colour colourless
_exptl_crystal_density_diffrn 1.768
_exptl_crystal_description block
_exptl_crystal_F_000 1628
_exptl_crystal_size_max 0.280
_exptl_crystal_size_mid 0.250
_exptl_crystal_size_min 0.230
_refine_diff_density_max 2.008
_refine_diff_density_min -1.717
_refine_diff_density_rms 0.168
_refine_ls_extinction_method none
_refine_ls_goodness_of_fit_ref 1.046
_refine_ls_hydrogen_treatment constr
_refine_ls_matrix_type full
_refine_ls_number_parameters 750
_refine_ls_number_reflns 18445
_refine_ls_number_restraints 0
_refine_ls_restrained_S_all 1.046
_refine_ls_R_factor_all 0.0674
_refine_ls_R_factor_gt 0.0478
_refine_ls_shift/su_max 0.001
_refine_ls_shift/su_mean 0.000
_refine_ls_structure_factor_coef Fsqd
_refine_ls_weighting_details 'w=1/[\s^2^(Fo^2^)+(0.0310P)^2^] where P=(Fo^2^+2Fc^2^)/3'
_refine_ls_weighting_scheme calc
_refine_ls_wR_factor_gt 0.1031
_refine_ls_wR_factor_ref 0.1120
_reflns_Friedel_coverage 0.000
_reflns_number_gt 14661
_reflns_number_total 18445
_reflns_threshold_expression 'I > 2\s(I)'
_cod_data_source_file d3cc01008b3.cif
_cod_data_source_block x22_17
_cod_depositor_comments 'Adding full bibliography for 7131547--7131553.cif.'
_cod_original_cell_volume 3088.0(5)
_cod_database_code 7131551
_shelx_shelxl_version_number 2018/3
_shelx_space_group_comment
;
The symmetry employed for this shelxl refinement is uniquely defined
by the following loop, which should always be used as a source of
symmetry information in preference to the above space-group names.
They are only intended as comments.
;
_shelx_estimated_absorpt_t_min 0.487
_shelx_estimated_absorpt_t_max 0.545

loop_
_space_group_symop_operation_xyz
'x, y, z'
'-x, -y, -z'

loop_
_atom_site_label
_atom_site_type_symbol
_atom_site_fract_x
_atom_site_fract_y
_atom_site_fract_z
_atom_site_U_iso_or_equiv
_atom_site_adp_type
_atom_site_occupancy
_atom_site_site_symmetry_order
_atom_site_calc_flag
_atom_site_refinement_flags_posn
_atom_site_refinement_flags_adp
_atom_site_refinement_flags_occupancy
_atom_site_disorder_assembly
_atom_site_disorder_group
Au1 Au 0.16775(2) 0.46773(2) 0.65806(2) 0.01585(5) Uani 1 1 d . . . . .
Ag1 Ag 0.10569(3) 0.26990(2) 0.61076(2) 0.02029(8) Uani 1 1 d . . . . .
S1 S -0.07148(9) 0.26767(8) 0.59826(9) 0.0253(2) Uani 1 1 d . . . . .
S2 S 0.56028(11) 0.52507(9) 0.74950(8) 0.0319(3) Uani 1 1 d . . . . .
S3 S 0.74046(11) 0.68137(10) 0.85478(10) 0.0352(3) Uani 1 1 d . . . . .
S4 S 0.59058(11) 1.11852(8) 0.71174(10) 0.0341(3) Uani 1 1 d . . . . .
S5 S 0.42657(10) 1.02886(8) 0.76662(9) 0.0261(2) Uani 1 1 d . . . . .
P1 P 0.19234(9) 0.47862(7) 0.81092(7) 0.0179(2) Uani 1 1 d . . . . .
P2 P 0.18935(9) 0.45529(7) 0.51907(7) 0.0151(2) Uani 1 1 d . . . . .
F1 F 0.6972(3) 0.4658(2) 0.8574(3) 0.0503(9) Uani 1 1 d . . . . .
F2 F 0.5662(3) 0.3601(2) 0.7465(2) 0.0468(8) Uani 1 1 d . . . . .
F3 F 0.5429(2) 0.4186(2) 0.8635(2) 0.0400(7) Uani 1 1 d . . . . .
F4 F 0.8131(3) 0.8439(3) 0.8269(3) 0.0623(11) Uani 1 1 d . . . . .
F5 F 0.6691(4) 0.7523(3) 0.7180(3) 0.0983(18) Uani 1 1 d . . . . .
F6 F 0.6636(3) 0.8118(3) 0.8445(3) 0.0755(13) Uani 1 1 d . . . . .
F7 F 0.6550(3) 1.0469(2) 0.5939(3) 0.0586(10) Uani 1 1 d . . . . .
F8 F 0.6768(3) 0.9936(3) 0.7156(3) 0.0671(11) Uani 1 1 d . . . . .
F9 F 0.5202(3) 0.9511(2) 0.6097(3) 0.0529(9) Uani 1 1 d . . . . .
F10 F 0.4821(3) 0.8849(2) 0.7704(2) 0.0579(10) Uani 1 1 d . . . . .
F11 F 0.4947(3) 0.9540(2) 0.9009(2) 0.0522(9) Uani 1 1 d . . . . .
F12 F 0.3409(3) 0.8719(2) 0.7983(3) 0.0710(12) Uani 1 1 d . . . . .
O1 O 0.5971(4) 0.5207(3) 0.6757(3) 0.0557(12) Uani 1 1 d . . . . .
O2 O 0.4477(3) 0.4999(3) 0.7282(3) 0.0455(10) Uani 1 1 d . . . . .
O3 O 0.7996(4) 0.6510(3) 0.8090(4) 0.0688(15) Uani 1 1 d . . . . .
O4 O 0.7903(3) 0.7176(3) 0.9509(3) 0.0515(11) Uani 1 1 d . . . . .
O5 O 0.6954(3) 1.1858(3) 0.7572(3) 0.0554(12) Uani 1 1 d . . . . .
O6 O 0.5170(3) 1.1376(3) 0.6383(3) 0.0493(11) Uani 1 1 d . . . . .
O7 O 0.3941(3) 1.0754(3) 0.8286(3) 0.0437(10) Uani 1 1 d . . . . .
O8 O 0.3550(3) 0.9924(3) 0.6728(2) 0.0379(9) Uani 1 1 d . . . . .
N1 N 0.2050(3) 0.1720(2) 0.6573(2) 0.0190(7) Uani 1 1 d . . . . .
N2 N 0.2169(3) 0.3183(2) 0.7919(2) 0.0194(7) Uani 1 1 d . . . . .
N3 N 0.2577(3) 0.3238(2) 0.5749(2) 0.0170(7) Uani 1 1 d . . . . .
N4 N 0.0458(3) 0.1305(2) 0.4664(3) 0.0217(8) Uani 1 1 d . . . . .
N5 N 0.5478(3) 1.0829(3) 0.7853(3) 0.0331(10) Uani 1 1 d . . . . .
N6 N 0.6216(3) 0.6147(3) 0.8302(3) 0.0310(9) Uani 1 1 d . . . . .
C1 C 0.2092(4) 0.1630(3) 0.7508(3) 0.0226(9) Uani 1 1 d . . . . .
H1A H 0.251639 0.124978 0.773021 0.027 Uiso 1 1 calc R U . . .
H1B H 0.135815 0.131597 0.748062 0.027 Uiso 1 1 calc R U . . .
C2 C 0.3128(3) 0.2128(3) 0.6561(3) 0.0202(9) Uani 1 1 d . . . . .
H2A H 0.337004 0.162703 0.640473 0.024 Uiso 1 1 calc R U . . .
H2B H 0.362667 0.249765 0.718730 0.024 Uiso 1 1 calc R U . . .
C3 C 0.1448(4) 0.0805(3) 0.5921(3) 0.0251(10) Uani 1 1 d . . . . .
H3A H 0.078318 0.050059 0.602088 0.030 Uiso 1 1 calc R U . . .
H3B H 0.188574 0.041779 0.603754 0.030 Uiso 1 1 calc R U . . .
C4 C 0.2589(3) 0.2560(3) 0.8173(3) 0.0215(9) Uani 1 1 d . . . . .
C5 C 0.3438(4) 0.2731(3) 0.9005(3) 0.0267(10) Uani 1 1 d . . . . .
H5 H 0.371003 0.226618 0.916293 0.032 Uiso 1 1 calc R U . . .
C6 C 0.3875(4) 0.3595(4) 0.9598(3) 0.0292(11) Uani 1 1 d . . . . .
H6 H 0.446064 0.373639 1.016518 0.035 Uiso 1 1 calc R U . . .
C7 C 0.3438(4) 0.4249(3) 0.9345(3) 0.0238(9) Uani 1 1 d . . . . .
H7 H 0.370660 0.484231 0.974199 0.029 Uiso 1 1 calc R U . . .
C8 C 0.2609(3) 0.4015(3) 0.8506(3) 0.0182(8) Uani 1 1 d . . . . .
C9 C 0.3194(3) 0.2734(3) 0.5885(3) 0.0193(9) Uani 1 1 d . . . . .
C10 C 0.3967(4) 0.2840(3) 0.5497(3) 0.0231(9) Uani 1 1 d . . . . .
H10 H 0.438635 0.246639 0.558842 0.028 Uiso 1 1 calc R U . . .
C11 C 0.4124(4) 0.3481(3) 0.4984(3) 0.0242(10) Uani 1 1 d . . . . .
H11 H 0.464483 0.355186 0.471452 0.029 Uiso 1 1 calc R U . . .
C12 C 0.3502(4) 0.4027(3) 0.4868(3) 0.0214(9) Uani 1 1 d . . . . .
H12 H 0.360029 0.448735 0.453189 0.026 Uiso 1 1 calc R U . . .
C13 C 0.2745(3) 0.3879(3) 0.5254(3) 0.0169(8) Uani 1 1 d . . . . .
C14 C 0.1171(4) 0.0897(3) 0.4943(3) 0.0237(9) Uani 1 1 d . . . . .
C15 C 0.1602(4) 0.0579(3) 0.4367(4) 0.0311(11) Uani 1 1 d . . . . .
H15 H 0.211176 0.030175 0.458682 0.037 Uiso 1 1 calc R U . . .
C16 C 0.1283(5) 0.0665(4) 0.3458(4) 0.0399(13) Uani 1 1 d . . . . .
H16 H 0.156917 0.044903 0.304911 0.048 Uiso 1 1 calc R U . . .
C17 C 0.0543(4) 0.1073(3) 0.3170(4) 0.0344(12) Uani 1 1 d . . . . .
H17 H 0.030241 0.113584 0.255280 0.041 Uiso 1 1 calc R U . . .
C18 C 0.0156(4) 0.1389(3) 0.3790(3) 0.0281(10) Uani 1 1 d . . . . .
H18 H -0.034618 0.167686 0.358812 0.034 Uiso 1 1 calc R U . . .
C19 C 0.2765(4) 0.5929(3) 0.8818(3) 0.0200(9) Uani 1 1 d . . . . .
C20 C 0.2543(4) 0.6340(3) 0.9521(3) 0.0303(11) Uani 1 1 d . . . . .
H20 H 0.194021 0.601390 0.964982 0.036 Uiso 1 1 calc R U . . .
C21 C 0.3200(4) 0.7223(3) 1.0033(3) 0.0341(12) Uani 1 1 d . . . . .
H21 H 0.305440 0.749457 1.052144 0.041 Uiso 1 1 calc R U . . .
C22 C 0.4061(4) 0.7712(3) 0.9842(3) 0.0327(11) Uani 1 1 d . . . . .
H22 H 0.449529 0.832533 1.018339 0.039 Uiso 1 1 calc R U . . .
C23 C 0.4292(4) 0.7302(3) 0.9145(3) 0.0295(11) Uani 1 1 d . . . . .
H23 H 0.489377 0.763481 0.901885 0.035 Uiso 1 1 calc R U . . .
C24 C 0.3656(4) 0.6416(3) 0.8633(3) 0.0234(9) Uani 1 1 d . . . . .
H24 H 0.382144 0.614014 0.816072 0.028 Uiso 1 1 calc R U . . .
C25 C 0.0764(4) 0.4438(3) 0.8411(3) 0.0193(9) Uani 1 1 d . . . . .
C26 C 0.0726(4) 0.3953(3) 0.9097(3) 0.0286(11) Uani 1 1 d . . . . .
H26 H 0.131612 0.379298 0.941180 0.034 Uiso 1 1 calc R U . . .
C27 C -0.0184(4) 0.3706(3) 0.9315(3) 0.0316(11) Uani 1 1 d . . . . .
H27 H -0.021509 0.337329 0.977705 0.038 Uiso 1 1 calc R U . . .
C28 C -0.1030(4) 0.3940(4) 0.8870(3) 0.0321(11) Uani 1 1 d . . . . .
H28 H -0.165586 0.374939 0.900721 0.039 Uiso 1 1 calc R U . . .
C29 C -0.0982(4) 0.4459(4) 0.8211(3) 0.0339(12) Uani 1 1 d . . . . .
H29 H -0.154894 0.466114 0.793554 0.041 Uiso 1 1 calc R U . . .
C30 C -0.0095(4) 0.4675(3) 0.7966(3) 0.0247(10) Uani 1 1 d . . . . .
H30 H -0.008012 0.498792 0.748748 0.030 Uiso 1 1 calc R U . . .
C31 C 0.2622(3) 0.5655(3) 0.5034(3) 0.0179(8) Uani 1 1 d . . . . .
C32 C 0.3365(4) 0.6334(3) 0.5827(3) 0.0238(9) Uani 1 1 d . . . . .
H32 H 0.348022 0.620945 0.641918 0.029 Uiso 1 1 calc R U . . .
C33 C 0.3923(4) 0.7175(3) 0.5740(3) 0.0293(11) Uani 1 1 d . . . . .
H33 H 0.443491 0.763124 0.627679 0.035 Uiso 1 1 calc R U . . .
C34 C 0.3753(4) 0.7373(3) 0.4883(3) 0.0235(10) Uani 1 1 d . . . . .
H34 H 0.413093 0.796701 0.483480 0.028 Uiso 1 1 calc R U . . .
C35 C 0.3043(4) 0.6714(3) 0.4111(3) 0.0261(10) Uani 1 1 d . . . . .
H35 H 0.294180 0.684508 0.352275 0.031 Uiso 1 1 calc R U . . .
C36 C 0.2463(4) 0.5847(3) 0.4175(3) 0.0272(10) Uani 1 1 d . . . . .
H36 H 0.196381 0.539179 0.363366 0.033 Uiso 1 1 calc R U . . .
C37 C 0.0730(3) 0.3948(3) 0.4144(3) 0.0188(8) Uani 1 1 d . . . . .
C38 C -0.0293(3) 0.3816(3) 0.4145(3) 0.0207(9) Uani 1 1 d . . . . .
H38 H -0.037290 0.404989 0.468967 0.025 Uiso 1 1 calc R U . . .
C39 C -0.1192(4) 0.3338(3) 0.3344(3) 0.0257(10) Uani 1 1 d . . . . .
H39 H -0.188563 0.324341 0.334554 0.031 Uiso 1 1 calc R U . . .
C40 C -0.1084(4) 0.2999(3) 0.2545(3) 0.0273(10) Uani 1 1 d . . . . .
H40 H -0.169963 0.267962 0.199953 0.033 Uiso 1 1 calc R U . . .
C41 C -0.0070(4) 0.3130(3) 0.2547(3) 0.0267(10) Uani 1 1 d . . . . .
H41 H 0.000665 0.289723 0.200069 0.032 Uiso 1 1 calc R U . . .
C42 C 0.0832(4) 0.3601(3) 0.3343(3) 0.0223(9) Uani 1 1 d . . . . .
H42 H 0.152248 0.368543 0.333915 0.027 Uiso 1 1 calc R U . . .
C43 C -0.1653(4) 0.1771(3) 0.4985(3) 0.0320(11) Uani 1 1 d . . . . .
H43A H -0.170091 0.199975 0.442692 0.048 Uiso 1 1 calc R U . . .
H43B H -0.235897 0.156759 0.502722 0.048 Uiso 1 1 calc R U . . .
H43C H -0.141037 0.125392 0.495989 0.048 Uiso 1 1 calc R U . . .
C44 C -0.0913(4) 0.2121(4) 0.6887(4) 0.0416(14) Uani 1 1 d . . . . .
H44A H -0.162630 0.204146 0.688525 0.062 Uiso 1 1 calc R U . . .
H44B H -0.036914 0.250098 0.748534 0.062 Uiso 1 1 calc R U . . .
H44C H -0.085155 0.151862 0.678124 0.062 Uiso 1 1 calc R U . . .
C45 C 0.5938(4) 0.4375(3) 0.8072(3) 0.0289(10) Uani 1 1 d . . . . .
C46 C 0.7206(5) 0.7785(4) 0.8081(4) 0.0466(15) Uani 1 1 d . . . . .
C47 C 0.6105(5) 1.0209(4) 0.6545(5) 0.0430(14) Uani 1 1 d . . . . .
C48 C 0.4376(5) 0.9302(3) 0.8126(4) 0.0384(13) Uani 1 1 d . . . . .

loop_
_atom_site_aniso_label
_atom_site_aniso_U_11
_atom_site_aniso_U_22
_atom_site_aniso_U_33
_atom_site_aniso_U_23
_atom_site_aniso_U_13
_atom_site_aniso_U_12
Au1 0.01917(9) 0.01699(8) 0.01631(8) 0.00758(6) 0.00944(7) 0.00900(6)
Ag1 0.01773(17) 0.01828(15) 0.03119(19) 0.01119(14) 0.01263(15) 0.00955(13)
S1 0.0197(6) 0.0189(5) 0.0422(7) 0.0081(5) 0.0162(5) 0.0085(5)
S2 0.0383(8) 0.0366(7) 0.0221(6) 0.0076(5) 0.0119(6) 0.0149(6)
S3 0.0289(7) 0.0412(7) 0.0400(8) 0.0164(6) 0.0188(6) 0.0104(6)
S4 0.0384(8) 0.0227(6) 0.0462(8) 0.0098(6) 0.0252(7) 0.0078(6)
S5 0.0245(6) 0.0231(6) 0.0331(6) 0.0109(5) 0.0099(5) 0.0114(5)
P1 0.0211(6) 0.0200(5) 0.0169(5) 0.0074(4) 0.0093(5) 0.0099(5)
P2 0.0167(5) 0.0157(5) 0.0172(5) 0.0074(4) 0.0085(4) 0.0080(4)
F1 0.0273(18) 0.052(2) 0.067(2) 0.0215(18) 0.0100(17) 0.0136(16)
F2 0.061(2) 0.0406(18) 0.046(2) 0.0088(16) 0.0237(18) 0.0252(18)
F3 0.0400(18) 0.0459(18) 0.0360(17) 0.0142(14) 0.0233(15) 0.0075(15)
F4 0.067(3) 0.053(2) 0.064(2) 0.030(2) 0.032(2) 0.005(2)
F5 0.124(4) 0.075(3) 0.046(2) 0.036(2) -0.002(3) 0.000(3)
F6 0.069(3) 0.050(2) 0.120(4) 0.031(2) 0.041(3) 0.028(2)
F7 0.070(3) 0.050(2) 0.074(3) 0.0138(19) 0.054(2) 0.019(2)
F8 0.068(3) 0.078(3) 0.093(3) 0.040(2) 0.043(2) 0.057(2)
F9 0.058(2) 0.0299(17) 0.068(2) -0.0042(16) 0.038(2) 0.0035(17)
F10 0.102(3) 0.0351(18) 0.058(2) 0.0204(17) 0.038(2) 0.042(2)
F11 0.078(3) 0.047(2) 0.0316(18) 0.0191(16) 0.0175(18) 0.0235(19)
F12 0.062(3) 0.045(2) 0.092(3) 0.035(2) 0.030(2) -0.0058(19)
O1 0.096(4) 0.046(2) 0.035(2) 0.0135(19) 0.042(2) 0.022(2)
O2 0.029(2) 0.045(2) 0.046(2) 0.0060(19) -0.0073(18) 0.0164(19)
O3 0.057(3) 0.057(3) 0.115(4) 0.018(3) 0.065(3) 0.017(2)
O4 0.037(2) 0.056(3) 0.040(2) 0.023(2) 0.0038(19) -0.003(2)
O5 0.044(3) 0.038(2) 0.077(3) 0.003(2) 0.036(2) -0.005(2)
O6 0.069(3) 0.051(2) 0.061(3) 0.039(2) 0.044(2) 0.036(2)
O7 0.041(2) 0.044(2) 0.052(2) 0.0023(19) 0.020(2) 0.024(2)
O8 0.030(2) 0.042(2) 0.035(2) 0.0090(17) 0.0046(17) 0.0108(17)
N1 0.0175(19) 0.0156(17) 0.028(2) 0.0089(15) 0.0105(16) 0.0078(15)
N2 0.0193(19) 0.0232(18) 0.0199(18) 0.0101(15) 0.0091(16) 0.0099(16)
N3 0.0163(18) 0.0164(16) 0.0232(18) 0.0068(14) 0.0111(16) 0.0080(14)
N4 0.023(2) 0.0170(17) 0.026(2) 0.0051(15) 0.0092(17) 0.0098(16)
N5 0.029(2) 0.032(2) 0.033(2) 0.0090(19) 0.012(2) 0.0037(19)
N6 0.027(2) 0.040(2) 0.028(2) 0.0053(19) 0.0152(19) 0.0104(19)
C1 0.023(2) 0.022(2) 0.031(2) 0.0177(19) 0.013(2) 0.0126(19)
C2 0.017(2) 0.020(2) 0.026(2) 0.0095(18) 0.0080(19) 0.0087(18)
C3 0.029(3) 0.018(2) 0.030(2) 0.0078(19) 0.010(2) 0.011(2)
C4 0.019(2) 0.025(2) 0.028(2) 0.0140(19) 0.011(2) 0.0119(19)
C5 0.029(3) 0.036(3) 0.029(2) 0.019(2) 0.015(2) 0.023(2)
C6 0.028(3) 0.047(3) 0.021(2) 0.015(2) 0.009(2) 0.023(2)
C7 0.024(2) 0.031(2) 0.021(2) 0.0080(19) 0.010(2) 0.015(2)
C8 0.019(2) 0.023(2) 0.021(2) 0.0119(17) 0.0127(18) 0.0118(18)
C9 0.019(2) 0.0165(19) 0.025(2) 0.0046(17) 0.0098(19) 0.0082(17)
C10 0.028(2) 0.021(2) 0.032(2) 0.0098(19) 0.016(2) 0.017(2)
C11 0.024(2) 0.024(2) 0.032(3) 0.0086(19) 0.017(2) 0.012(2)
C12 0.028(2) 0.026(2) 0.019(2) 0.0114(18) 0.015(2) 0.013(2)
C13 0.017(2) 0.0156(19) 0.019(2) 0.0044(16) 0.0051(17) 0.0076(17)
C14 0.026(2) 0.015(2) 0.031(2) 0.0080(18) 0.011(2) 0.0081(18)
C15 0.027(3) 0.024(2) 0.047(3) 0.012(2) 0.015(2) 0.014(2)
C16 0.056(4) 0.036(3) 0.048(3) 0.015(3) 0.034(3) 0.025(3)
C17 0.048(3) 0.032(3) 0.036(3) 0.017(2) 0.024(3) 0.020(3)
C18 0.033(3) 0.024(2) 0.033(3) 0.010(2) 0.015(2) 0.015(2)
C19 0.023(2) 0.021(2) 0.015(2) 0.0062(17) 0.0041(18) 0.0101(18)
C20 0.041(3) 0.030(3) 0.022(2) 0.007(2) 0.015(2) 0.012(2)
C21 0.047(3) 0.028(3) 0.027(3) 0.004(2) 0.012(2) 0.016(2)
C22 0.038(3) 0.020(2) 0.029(3) 0.006(2) 0.000(2) 0.008(2)
C23 0.029(3) 0.025(2) 0.033(3) 0.015(2) 0.007(2) 0.011(2)
C24 0.023(2) 0.027(2) 0.023(2) 0.0100(19) 0.007(2) 0.014(2)
C25 0.025(2) 0.023(2) 0.0144(19) 0.0064(17) 0.0102(18) 0.0110(19)
C26 0.033(3) 0.041(3) 0.025(2) 0.017(2) 0.016(2) 0.022(2)
C27 0.042(3) 0.038(3) 0.029(3) 0.019(2) 0.024(2) 0.019(2)
C28 0.027(3) 0.050(3) 0.024(2) 0.011(2) 0.016(2) 0.013(2)
C29 0.030(3) 0.058(3) 0.025(2) 0.017(2) 0.013(2) 0.025(3)
C30 0.030(3) 0.033(2) 0.019(2) 0.0114(19) 0.012(2) 0.018(2)
C31 0.017(2) 0.0168(19) 0.026(2) 0.0064(17) 0.0125(19) 0.0093(17)
C32 0.027(3) 0.023(2) 0.026(2) 0.0091(19) 0.015(2) 0.0088(19)
C33 0.035(3) 0.018(2) 0.034(3) 0.003(2) 0.020(2) 0.004(2)
C34 0.024(2) 0.022(2) 0.036(3) 0.016(2) 0.017(2) 0.0140(19)
C35 0.029(3) 0.023(2) 0.031(3) 0.016(2) 0.012(2) 0.011(2)
C36 0.029(3) 0.028(2) 0.027(2) 0.011(2) 0.014(2) 0.009(2)
C37 0.020(2) 0.018(2) 0.019(2) 0.0081(17) 0.0077(18) 0.0072(17)
C38 0.022(2) 0.0160(19) 0.030(2) 0.0125(18) 0.011(2) 0.0120(18)
C39 0.020(2) 0.023(2) 0.040(3) 0.017(2) 0.012(2) 0.0102(19)
C40 0.025(3) 0.021(2) 0.026(2) 0.0109(19) -0.002(2) 0.0061(19)
C41 0.032(3) 0.024(2) 0.021(2) 0.0052(19) 0.008(2) 0.008(2)
C42 0.026(2) 0.026(2) 0.018(2) 0.0102(18) 0.0094(19) 0.012(2)
C43 0.032(3) 0.028(2) 0.040(3) 0.011(2) 0.016(2) 0.012(2)
C44 0.035(3) 0.042(3) 0.041(3) 0.001(3) 0.024(3) -0.001(3)
C45 0.026(3) 0.037(3) 0.026(2) 0.008(2) 0.012(2) 0.012(2)
C46 0.049(4) 0.041(3) 0.044(4) 0.017(3) 0.015(3) 0.009(3)
C47 0.044(3) 0.036(3) 0.068(4) 0.021(3) 0.038(3) 0.019(3)
C48 0.048(3) 0.026(3) 0.044(3) 0.016(2) 0.024(3) 0.009(2)

loop_
_atom_type_symbol
_atom_type_description
_atom_type_scat_dispersion_real
_atom_type_scat_dispersion_imag
_atom_type_scat_source
C C 0.0033 0.0016 'International Tables Vol C Tables 4.2.6.8 and 6.1.1.4'
H H 0.0000 0.0000 'International Tables Vol C Tables 4.2.6.8 and 6.1.1.4'
N N 0.0061 0.0033 'International Tables Vol C Tables 4.2.6.8 and 6.1.1.4'
O O 0.0106 0.0060 'International Tables Vol C Tables 4.2.6.8 and 6.1.1.4'
F F 0.0171 0.0103 'International Tables Vol C Tables 4.2.6.8 and 6.1.1.4'
P P 0.1023 0.0942 'International Tables Vol C Tables 4.2.6.8 and 6.1.1.4'
S S 0.1246 0.1234 'International Tables Vol C Tables 4.2.6.8 and 6.1.1.4'
Ag Ag -0.8971 1.1015 'International Tables Vol C Tables 4.2.6.8 and 6.1.1.4'
Au Au -2.0133 8.8022 'International Tables Vol C Tables 4.2.6.8 and 6.1.1.4'

loop_
_geom_angle_atom_site_label_1
_geom_angle_atom_site_label_2
_geom_angle_atom_site_label_3
_geom_angle
_geom_angle_site_symmetry_1
_geom_angle_site_symmetry_3
_geom_angle_publ_flag
P1 Au1 P2 164.28(4) . . ?
P1 Au1 Ag1 95.29(3) . . ?
P2 Au1 Ag1 82.52(3) . . ?
N3 Ag1 N1 74.08(11) . . ?
N3 Ag1 S1 150.26(9) . . ?
N1 Ag1 S1 134.78(8) . . ?
N3 Ag1 Au1 76.42(8) . . ?
N1 Ag1 Au1 131.43(9) . . ?
S1 Ag1 Au1 84.40(3) . . ?
C43 S1 C44 99.9(2) . . ?
C43 S1 Ag1 105.64(16) . . ?
C44 S1 Ag1 101.74(19) . . ?
O1 S2 O2 118.8(3) . . ?
O1 S2 N6 117.1(2) . . ?
O2 S2 N6 108.4(2) . . ?
O1 S2 C45 104.0(2) . . ?
O2 S2 C45 103.9(2) . . ?
N6 S2 C45 102.2(2) . . ?
O4 S3 O3 117.9(3) . . ?
O4 S3 N6 109.2(2) . . ?
O3 S3 N6 116.7(3) . . ?
O4 S3 C46 104.3(3) . . ?
O3 S3 C46 104.6(3) . . ?
N6 S3 C46 101.9(3) . . ?
O5 S4 O6 118.0(3) . . ?
O5 S4 N5 109.1(3) . . ?
O6 S4 N5 115.6(2) . . ?
O5 S4 C47 104.2(3) . . ?
O6 S4 C47 103.4(3) . . ?
N5 S4 C47 104.8(2) . . ?
O8 S5 O7 118.3(2) . . ?
O8 S5 N5 117.0(2) . . ?
O7 S5 N5 110.0(2) . . ?
O8 S5 C48 105.8(3) . . ?
O7 S5 C48 103.0(2) . . ?
N5 S5 C48 99.9(2) . . ?
C25 P1 C19 106.4(2) . . ?
C25 P1 C8 104.08(19) . . ?
C19 P1 C8 107.4(2) . . ?
C25 P1 Au1 118.79(15) . . ?
C19 P1 Au1 112.45(13) . . ?
C8 P1 Au1 106.86(13) . . ?
C37 P2 C31 108.53(19) . . ?
C37 P2 C13 104.52(19) . . ?
C31 P2 C13 106.04(18) . . ?
C37 P2 Au1 118.80(13) . . ?
C31 P2 Au1 112.50(14) . . ?
C13 P2 Au1 105.35(13) . . ?
C2 N1 C1 111.8(3) . . ?
C2 N1 C3 111.2(3) . . ?
C1 N1 C3 109.1(3) . . ?
C2 N1 Ag1 109.5(2) . . ?
C1 N1 Ag1 107.2(2) . . ?
C3 N1 Ag1 107.8(3) . . ?
C4 N2 C8 116.8(4) . . ?
C9 N3 C13 118.6(3) . . ?
C9 N3 Ag1 115.2(3) . . ?
C13 N3 Ag1 124.8(3) . . ?
C18 N4 C14 118.1(4) . . ?
S4 N5 S5 124.9(3) . . ?
S2 N6 S3 124.5(2) . . ?
N1 C1 C4 110.9(3) . . ?
N1 C2 C9 114.2(3) . . ?
N1 C3 C14 110.6(3) . . ?
N2 C4 C5 123.4(4) . . ?
N2 C4 C1 116.4(4) . . ?
C5 C4 C1 120.2(4) . . ?
C6 C5 C4 118.5(4) . . ?
C5 C6 C7 118.8(4) . . ?
C8 C7 C6 118.2(4) . . ?
N2 C8 C7 124.3(4) . . ?
N2 C8 P1 112.7(3) . . ?
C7 C8 P1 122.9(3) . . ?
N3 C9 C10 120.8(4) . . ?
N3 C9 C2 118.4(3) . . ?
C10 C9 C2 120.4(4) . . ?
C11 C10 C9 120.5(4) . . ?
C10 C11 C12 118.5(4) . . ?
C13 C12 C11 118.2(4) . . ?
N3 C13 C12 123.4(4) . . ?
N3 C13 P2 113.1(3) . . ?
C12 C13 P2 123.5(3) . . ?
N4 C14 C15 122.2(4) . . ?
N4 C14 C3 115.0(4) . . ?
C15 C14 C3 122.8(4) . . ?
C14 C15 C16 119.5(5) . . ?
C17 C16 C15 118.3(5) . . ?
C16 C17 C18 119.1(5) . . ?
N4 C18 C17 122.9(5) . . ?
C20 C19 C24 119.5(4) . . ?
C20 C19 P1 122.2(3) . . ?
C24 C19 P1 118.3(3) . . ?
C21 C20 C19 120.0(5) . . ?
C22 C21 C20 120.8(5) . . ?
C21 C22 C23 119.4(5) . . ?
C24 C23 C22 120.8(5) . . ?
C23 C24 C19 119.4(4) . . ?
C30 C25 C26 119.6(4) . . ?
C30 C25 P1 118.9(3) . . ?
C26 C25 P1 121.5(3) . . ?
C27 C26 C25 119.6(4) . . ?
C28 C27 C26 120.4(4) . . ?
C27 C28 C29 120.5(4) . . ?
C30 C29 C28 119.2(5) . . ?
C25 C30 C29 120.6(4) . . ?
C36 C31 C32 119.5(4) . . ?
C36 C31 P2 122.8(3) . . ?
C32 C31 P2 117.6(3) . . ?
C33 C32 C31 119.5(4) . . ?
C32 C33 C34 121.0(5) . . ?
C35 C34 C33 119.7(4) . . ?
C34 C35 C36 120.7(4) . . ?
C31 C36 C35 119.5(5) . . ?
C42 C37 C38 119.5(4) . . ?
C42 C37 P2 121.0(3) . . ?
C38 C37 P2 119.5(3) . . ?
C39 C38 C37 119.6(4) . . ?
C40 C39 C38 120.6(4) . . ?
C39 C40 C41 119.6(4) . . ?
C40 C41 C42 120.3(4) . . ?
C37 C42 C41 120.4(4) . . ?
F3 C45 F1 107.0(4) . . ?
F3 C45 F2 107.7(4) . . ?
F1 C45 F2 108.6(4) . . ?
F3 C45 S2 110.8(3) . . ?
F1 C45 S2 111.5(3) . . ?
F2 C45 S2 111.1(3) . . ?
F4 C46 F5 108.7(5) . . ?
F4 C46 F6 108.8(5) . . ?
F5 C46 F6 108.4(6) . . ?
F4 C46 S3 110.3(4) . . ?
F5 C46 S3 110.4(4) . . ?
F6 C46 S3 110.3(4) . . ?
F9 C47 F8 109.0(5) . . ?
F9 C47 F7 108.1(5) . . ?
F8 C47 F7 107.5(5) . . ?
F9 C47 S4 112.1(4) . . ?
F8 C47 S4 110.5(4) . . ?
F7 C47 S4 109.5(4) . . ?
F11 C48 F12 108.5(4) . . ?
F11 C48 F10 108.1(5) . . ?
F12 C48 F10 107.1(5) . . ?
F11 C48 S5 111.9(4) . . ?
F12 C48 S5 109.6(4) . . ?
F10 C48 S5 111.5(3) . . ?

loop_
_geom_bond_atom_site_label_1
_geom_bond_atom_site_label_2
_geom_bond_distance
_geom_bond_site_symmetry_2
_geom_bond_publ_flag
Au1 P1 2.3010(11) . ?
Au1 P2 2.3057(10) . ?
Au1 Ag1 2.8987(4) . ?
Ag1 N3 2.339(3) . ?
Ag1 N1 2.417(3) . ?
Ag1 S1 2.4478(12) . ?
S1 C43 1.802(5) . ?
S1 C44 1.811(5) . ?
S2 O1 1.425(4) . ?
S2 O2 1.434(4) . ?
S2 N6 1.577(4) . ?
S2 C45 1.836(5) . ?
S3 O4 1.410(4) . ?
S3 O3 1.419(4) . ?
S3 N6 1.579(4) . ?
S3 C46 1.832(6) . ?
S4 O5 1.420(4) . ?
S4 O6 1.420(4) . ?
S4 N5 1.558(4) . ?
S4 C47 1.837(6) . ?
S5 O8 1.425(4) . ?
S5 O7 1.430(4) . ?
S5 N5 1.577(4) . ?
S5 C48 1.817(5) . ?
P1 C25 1.801(4) . ?
P1 C19 1.809(5) . ?
P1 C8 1.825(4) . ?
P2 C37 1.809(5) . ?
P2 C31 1.818(4) . ?
P2 C13 1.827(4) . ?
F1 C45 1.322(6) . ?
F2 C45 1.324(6) . ?
F3 C45 1.320(5) . ?
F4 C46 1.311(7) . ?
F5 C46 1.317(7) . ?
F6 C46 1.324(7) . ?
F7 C47 1.343(6) . ?
F8 C47 1.327(7) . ?
F9 C47 1.312(7) . ?
F10 C48 1.340(6) . ?
F11 C48 1.305(6) . ?
F12 C48 1.325(6) . ?
N1 C2 1.473(5) . ?
N1 C1 1.483(5) . ?
N1 C3 1.483(6) . ?
N2 C4 1.333(5) . ?
N2 C8 1.346(5) . ?
N3 C9 1.339(5) . ?
N3 C13 1.356(5) . ?
N4 C18 1.340(6) . ?
N4 C14 1.346(6) . ?
C1 C4 1.510(6) . ?
C2 C9 1.517(6) . ?
C3 C14 1.500(6) . ?
C4 C5 1.395(6) . ?
C5 C6 1.387(7) . ?
C6 C7 1.392(6) . ?
C7 C8 1.374(6) . ?
C9 C10 1.396(5) . ?
C10 C11 1.376(6) . ?
C11 C12 1.399(6) . ?
C12 C13 1.371(5) . ?
C14 C15 1.377(6) . ?
C15 C16 1.394(7) . ?
C16 C17 1.378(7) . ?
C17 C18 1.384(6) . ?
C19 C20 1.392(6) . ?
C19 C24 1.402(6) . ?
C20 C21 1.384(7) . ?
C21 C22 1.374(7) . ?
C22 C23 1.392(7) . ?
C23 C24 1.381(6) . ?
C25 C30 1.382(6) . ?
C25 C26 1.401(6) . ?
C26 C27 1.396(6) . ?
C27 C28 1.363(7) . ?
C28 C29 1.400(7) . ?
C29 C30 1.390(6) . ?
C31 C36 1.385(6) . ?
C31 C32 1.402(6) . ?
C32 C33 1.366(6) . ?
C33 C34 1.385(6) . ?
C34 C35 1.361(7) . ?
C35 C36 1.395(6) . ?
C37 C42 1.389(6) . ?
C37 C38 1.403(6) . ?
C38 C39 1.393(6) . ?
C39 C40 1.385(7) . ?
C40 C41 1.389(7) . ?
C41 C42 1.389(6) . ?
